data_7126003
loop_
_publ_author_name
'Sun, Xi-Shang'
'Ou-Yang, Qiu'
'Xu, Shi-Ming'
'Wang, Xing-Heng'
'Tao, Hai-Yan'
'Chung, Lung Wa'
'Wang, Chun-Jiang'

_publ_section_title
;
 Asymmetric synthesis of quaternary \a-trifluoromethyl \a-amino acids by
 Ir-catalyzed allylation followed by kinetic resolution.
;
_journal_issue 22
_journal_name_full 'Chemical communications (Cambridge, England)'
_journal_page_first 3333
_journal_page_last 3336
_journal_paper_doi 10.1039/d0cc00845a
_journal_volume 56
_journal_year 2020
_chemical_absolute_configuration ad
_chemical_formula_moiety 'C18 H18 F3 N O2'
_chemical_formula_sum 'C18 H18 F3 N O2'
_chemical_formula_weight 337.33
_space_group_crystal_system orthorhombic
_space_group_IT_number 19
_space_group_name_Hall 'P 2ac 2ab'
_space_group_name_H-M_alt 'P 21 21 21'
_atom_sites_solution_hydrogens mixed
_atom_sites_solution_primary dual
_audit_creation_date 2019-01-03
_audit_creation_method
;
Olex2 1.2
(compiled 2017.08.10 svn.r3458 for OlexSys, GUI svn.r5381)
;
_audit_update_record
;
2019-09-24 deposited with the CCDC.	2020-02-11 downloaded from the CCDC.
;
_cell_angle_alpha 90
_cell_angle_beta 90
_cell_angle_gamma 90
_cell_formula_units_Z 4
_cell_length_a 5.79020(10)
_cell_length_b 8.67390(10)
_cell_length_c 32.4787(4)
_cell_measurement_reflns_used 16134
_cell_measurement_temperature 100.00(10)
_cell_measurement_theta_max 73.5810
_cell_measurement_theta_min 5.1860
_cell_volume 1631.20(4)
_computing_cell_refinement 'CrysAlisPro 1.171.39.28b (Rigaku OD, 2015)'
_computing_data_collection 'CrysAlisPro 1.171.39.28b (Rigaku OD, 2015)'
_computing_data_reduction 'CrysAlisPro 1.171.39.28b (Rigaku OD, 2015)'
_computing_molecular_graphics 'Olex2 (Dolomanov et al., 2009)'
_computing_publication_material 'Olex2 (Dolomanov et al., 2009)'
_computing_structure_refinement 'ShelXL (Sheldrick, 2015)'
_computing_structure_solution 'ShelXT (Sheldrick, 2015)'
_diffrn_ambient_environment N~2~
_diffrn_ambient_temperature 100.00(10)
_diffrn_detector 'CCD plate'
_diffrn_measured_fraction_theta_full 1.000
_diffrn_measured_fraction_theta_max 0.993
_diffrn_measurement_details
;
List of Runs (angles in degrees, time in seconds):

  # Type    Start    End  Width  t~exp~   \w     \q     \k     \f   Frames
#--------------------------------------------------------------------------
  1  \w     58.00  88.00   0.50    0.50    --    0.00  57.00 -60.00   60
  2  \w    -89.00 -27.00   0.50    0.50    --    0.00 -57.00   0.00  124
  3  \w     -1.00  53.00   0.50    0.50    --    0.00  57.00 -60.00  108
  4  \w     31.00  86.00   0.50    0.50    --    0.00  38.00 120.00  110
  5  \w     58.00  85.00   0.50    0.50    --    0.00  19.00 -60.00   54
  6  \w    -16.00  25.00   0.50    0.50    --    0.00  38.00 120.00   82
  7  \w    -18.00  47.00   0.50    0.50    --    0.00  19.00 -60.00  130
  8  \w    -21.00  24.00   0.50    0.50    --    0.00 -82.00-180.00   90
  9  \w     -6.00  31.00   0.50    0.50    --    0.00 -82.00  60.00   74
 10  \w    -17.00  84.00   0.50    0.50    --    0.00  38.00-150.00  202
 11  \w     -7.00  20.00   0.50    0.50    --    0.00 -57.00   0.00   54
 12  \w     71.00 107.00   0.50    0.50    --   94.60  59.00 105.86   72
 13  \w     71.00 184.00   0.50    0.50    --   94.60  59.00 -98.70  226
 14  \w    153.00 184.00   0.50    0.50    --   94.60  59.00 105.86   62
 15  \w     66.00  93.00   0.50    0.50    --   94.60  75.00  17.87   54
 16  \w     72.00  97.00   0.50    0.50    --   94.60  61.00-138.73   50
 17  \w    155.00 182.00   0.50    0.50    --   94.60  64.00 -77.94   54
 18  \w     71.00  96.00   0.50    0.50    --   94.60  65.00-130.07   50
 19  \w     69.00  99.00   0.50    0.50    --   94.60  68.00-120.39   60
 20  \w     70.00  96.00   0.50    0.50    --   94.60  64.00 -40.24   52
 21  \w     71.00 183.00   0.50    0.50    --   94.60  66.00 -60.75  224
 22  \w    139.00 182.00   0.50    0.50    --   94.60  68.00-120.39   86
 23  \w     68.00 182.00   0.50    0.50    --   94.60  69.00  46.10  228
 24  \w     70.00  96.00   0.50    0.50    --   94.60  64.00  -5.50   52
 25  \w      6.00 125.00   0.50    0.50    --   94.60 -82.00-150.00  238
 26  \w     69.00  94.00   0.50    0.50    --   94.60  70.00-102.28   50
 27  \w     12.00 123.00   0.50    0.50    --   94.60 -77.00 -30.00  222
 28  \w     72.00  99.00   0.50    0.50    --   94.60  61.00 170.34   54
 29  \w    103.00 184.00   0.50    0.50    --   94.60  61.00 170.34  162
 30  \w     65.00 115.00   0.50    0.50    --   94.60 -82.00 120.00  100
 31  \w     72.00 110.00   0.50    0.50    --   94.60  55.00 -33.53   76
 32  \w     70.00 139.00   0.50    0.50    --   94.60  64.00 -77.94  138
 33  \w     66.00  92.00   0.50    0.50    --   94.60  74.00 141.04   52
 34  \w     71.00  98.00   0.50    0.50    --   94.60  61.00  90.00   54
 35  \w     66.00  92.00   0.50    0.50    --   94.60  75.00  63.84   52
 36  \w     71.00 176.00   0.50    0.50    --   94.60  59.00  73.79  210
 37  \w     71.00  97.00   0.50    0.50    --   94.60  61.00 120.00   52
 38  \w      6.00 112.00   0.50    0.50    --   94.60 -61.00-150.00  212
 39  \w     71.00  98.00   0.50    0.50    --   94.60  61.00-180.00   54
 40  \w    133.00 159.00   0.50    0.50    --   94.60  61.00-180.00   52
 41  \w     71.00 144.00   0.50    0.50    --   94.60  61.00  30.00  146
 42  \w     41.00 126.00   0.50    0.50    --   94.60 -82.00   0.00  170
 43  \w     72.00  97.00   0.50    0.50    --   94.60  61.00 -30.00   50
 44  \w      6.00 110.00   0.50    0.50    --   94.60 -82.00  60.00  208
 45  \w     75.00 134.00   0.50    0.50    --   94.60  45.00 133.34  118
 46  \w     71.00 141.00   0.50    0.50    --   94.60  61.00 143.87  140
 47  \w     71.00  97.00   0.50    0.50    --   94.60  61.00-150.00   52
 48  \w     69.00 127.00   0.50    0.50    --   94.60  67.00   0.24  116
 49  \w     76.00 176.00   0.50    0.50    --   94.60  46.00-149.91  200
 50  \w    141.00 170.00   0.50    0.50    --   94.60  65.00-130.07   58
 51  \w    127.00 154.00   0.50    0.50    --   94.60  56.00  -8.16   54
 52  \w     72.00  99.00   0.50    0.50    --   94.60  56.00  -8.16   54
;
_diffrn_measurement_device 'four-circle diffractometer'
_diffrn_measurement_device_type 'XtaLAB AFC12 (RINC): Kappa single'
_diffrn_measurement_method '\w scans'
_diffrn_orient_matrix_type 'CrysAlisPro convention (1999,Acta A55,543-557)'
_diffrn_orient_matrix_UB_11 0.2512051000
_diffrn_orient_matrix_UB_12 0.0584465000
_diffrn_orient_matrix_UB_13 -0.0007641000
_diffrn_orient_matrix_UB_21 -0.0381617000
_diffrn_orient_matrix_UB_22 0.0802801000
_diffrn_orient_matrix_UB_23 0.0417397000
_diffrn_orient_matrix_UB_31 0.0790672000
_diffrn_orient_matrix_UB_32 -0.1471947000
_diffrn_orient_matrix_UB_33 0.0225306000
_diffrn_radiation_monochromator graphite
_diffrn_radiation_probe x-ray
_diffrn_radiation_type CuK\a
_diffrn_radiation_wavelength 1.54184
_diffrn_reflns_av_R_equivalents 0.0434
_diffrn_reflns_av_unetI/netI 0.0173
_diffrn_reflns_Laue_measured_fraction_full 1.000
_diffrn_reflns_Laue_measured_fraction_max 0.993
_diffrn_reflns_limit_h_max 7
_diffrn_reflns_limit_h_min -7
_diffrn_reflns_limit_k_max 10
_diffrn_reflns_limit_k_min -10
_diffrn_reflns_limit_l_max 40
_diffrn_reflns_limit_l_min -40
_diffrn_reflns_number 32777
_diffrn_reflns_point_group_measured_fraction_full 1.000
_diffrn_reflns_point_group_measured_fraction_max 0.988
_diffrn_reflns_theta_full 67.684
_diffrn_reflns_theta_max 74.105
_diffrn_reflns_theta_min 2.721
_diffrn_source 'fine-focus sealed X-ray tube'
_diffrn_source_type 'Enhance (Cu) X-ray Source'
_exptl_absorpt_coefficient_mu 0.958
_exptl_absorpt_correction_T_max 1.00000
_exptl_absorpt_correction_T_min 0.49838
_exptl_absorpt_correction_type multi-scan
_exptl_absorpt_process_details
;
CrysAlisPro 1.171.39.28b (Rigaku Oxford Diffraction, 2015)
Empirical absorption correction using spherical harmonics,
 implemented in SCALE3 ABSPACK scaling algorithm.
;
_exptl_crystal_colour 'clear colourless'
_exptl_crystal_colour_lustre clear
_exptl_crystal_colour_primary colourless
_exptl_crystal_density_diffrn 1.374
_exptl_crystal_description block
_exptl_crystal_F_000 704
_exptl_crystal_size_max 0.3
_exptl_crystal_size_mid 0.2
_exptl_crystal_size_min 0.05
_refine_diff_density_max 0.127
_refine_diff_density_min -0.129
_refine_diff_density_rms 0.033
_refine_ls_abs_structure_details
;
 Flack x determined using 1242 quotients [(I+)-(I-)]/[(I+)+(I-)]
 (Parsons, Flack and Wagner, Acta Cryst. B69 (2013) 249-259).
;
_refine_ls_abs_structure_Flack 0.03(5)
_refine_ls_extinction_method none
_refine_ls_goodness_of_fit_ref 1.063
_refine_ls_hydrogen_treatment mixed
_refine_ls_matrix_type full
_refine_ls_number_parameters 224
_refine_ls_number_reflns 3264
_refine_ls_number_restraints 0
_refine_ls_restrained_S_all 1.063
_refine_ls_R_factor_all 0.0295
_refine_ls_R_factor_gt 0.0284
_refine_ls_shift/su_max 0.001
_refine_ls_shift/su_mean 0.000
_refine_ls_structure_factor_coef Fsqd
_refine_ls_weighting_details 'w=1/[\s^2^(Fo^2^)+(0.0335P)^2^+0.4333P] where P=(Fo^2^+2Fc^2^)/3'
_refine_ls_weighting_scheme calc
_refine_ls_wR_factor_gt 0.0697
_refine_ls_wR_factor_ref 0.0703
_reflns_Friedel_coverage 0.681
_reflns_Friedel_fraction_full 1.000
_reflns_Friedel_fraction_max 0.979
_reflns_number_gt 3158
_reflns_number_total 3264
_reflns_threshold_expression 'I > 2\s(I)'
_cod_data_source_file d0cc00845a3.cif
_cod_data_source_block 20190103_sxs7642
_cod_depositor_comments 'Adding full bibliography for 7126002--7126003.cif.'
_cod_database_code 7126003
_shelx_shelxl_version_number 2018/3
_shelx_space_group_comment
;
The symmetry employed for this shelxl refinement is uniquely defined
by the following loop, which should always be used as a source of
symmetry information in preference to the above space-group names.
They are only intended as comments.
;
_shelx_estimated_absorpt_t_max 0.954
_shelx_estimated_absorpt_t_min 0.762
_reflns_odcompleteness_completeness 99.94
_reflns_odcompleteness_iscentric 1
_reflns_odcompleteness_theta 66.97
_olex2_refinement_description
;
1. Fixed Uiso
 At 1.2 times of:
  All C(H) groups, All C(H,H) groups
 At 1.5 times of:
  All C(H,H,H,H,H) groups
2.a Ternary CH refined with riding coordinates:
 C00F(H00F)
2.b Secondary CH2 refined with riding coordinates:
 C00N(H00M,H00N)
2.c Aromatic/amide H refined with riding coordinates:
 C009(H009), C00A(H00C), C00B(H00D), C00G(H00G), C00I(H00I), C00J(H00J),
 C00K(H00K), C00L(H00L)
2.d X=CH2 refined with riding coordinates:
 C00M(H00E,H00H)
2.e Idealised Me refined as rotating group:
 C00O(H00O,H00P,H00Q)
;
_olex2_submission_special_instructions 'No special instructions were received'
_oxdiff_exptl_absorpt_empirical_details
;
Empirical correction (ABSPACK) includes:
- Absorption correction using spherical harmonics
- Frame scaling
;
_oxdiff_exptl_absorpt_empirical_full_max 1.671
_oxdiff_exptl_absorpt_empirical_full_min 0.725

loop_
_space_group_symop_operation_xyz
'x, y, z'
'-x+1/2, -y, z+1/2'
'-x, y+1/2, -z+1/2'
'x+1/2, -y+1/2, -z'

loop_
_atom_site_label
_atom_site_type_symbol
_atom_site_fract_x
_atom_site_fract_y
_atom_site_fract_z
_atom_site_U_iso_or_equiv
_atom_site_adp_type
_atom_site_occupancy
_atom_site_site_symmetry_order
_atom_site_calc_flag
_atom_site_refinement_flags_posn
_atom_site_refinement_flags_adp
_atom_site_refinement_flags_occupancy
_atom_site_disorder_assembly
_atom_site_disorder_group
F001 F 0.84576(19) 0.60568(13) 0.65315(3) 0.0272(3) Uani 1 1 d . . . . .
F002 F 0.5210(2) 0.67257(14) 0.62652(3) 0.0318(3) Uani 1 1 d . . . . .
F003 F 0.5568(2) 0.65884(14) 0.69233(3) 0.0325(3) Uani 1 1 d . . . . .
O004 O 0.8006(2) 0.35487(16) 0.70879(4) 0.0225(3) Uani 1 1 d . . . . .
O005 O 0.4257(2) 0.30522(18) 0.72123(4) 0.0294(3) Uani 1 1 d . . . . .
N006 N 0.2867(3) 0.4111(2) 0.64865(5) 0.0271(4) Uani 1 1 d . . . . .
C007 C 0.5417(3) 0.4654(2) 0.49713(5) 0.0191(4) Uani 1 1 d . . . . .
C008 C 0.7471(3) 0.5118(2) 0.51772(5) 0.0188(4) Uani 1 1 d . . . . .
C009 C 0.7821(3) 0.4628(2) 0.55910(5) 0.0192(4) Uani 1 1 d . . . . .
H009 H 0.916399 0.492204 0.572715 0.023 Uiso 1 1 calc R . . . .
C00A C 0.4197(3) 0.3278(2) 0.55832(5) 0.0205(4) Uani 1 1 d . . . . .
H00C H 0.311258 0.266649 0.571718 0.025 Uiso 1 1 calc R . . . .
C00B C 0.3811(3) 0.3724(2) 0.51852(6) 0.0213(4) Uani 1 1 d . . . . .
H00D H 0.246623 0.341008 0.505296 0.026 Uiso 1 1 calc R . . . .
C00C C 0.6165(3) 0.5887(2) 0.65696(6) 0.0235(4) Uani 1 1 d . . . . .
C00D C 0.6233(3) 0.3734(2) 0.57946(5) 0.0191(4) Uani 1 1 d . . . . .
C00E C 0.5770(3) 0.3525(2) 0.69942(5) 0.0211(4) Uani 1 1 d . . . . .
C00F C 0.6698(3) 0.3223(2) 0.62373(5) 0.0186(4) Uani 1 1 d . . . . .
H00F H 0.834806 0.337074 0.629125 0.022 Uiso 1 1 calc R . . . .
C00G C 0.9103(3) 0.6031(2) 0.49635(5) 0.0219(4) Uani 1 1 d . . . . .
H00G H 1.044208 0.634879 0.509707 0.026 Uiso 1 1 calc R . . . .
C00H C 0.5326(3) 0.4206(2) 0.65619(5) 0.0210(4) Uani 1 1 d . . . . .
C00I C 0.5080(3) 0.5118(2) 0.45569(6) 0.0234(4) Uani 1 1 d . . . . .
H00I H 0.373976 0.482803 0.441931 0.028 Uiso 1 1 calc R . . . .
C00J C 0.6157(3) 0.1547(2) 0.63077(5) 0.0244(4) Uani 1 1 d . . . . .
H00J H 0.465615 0.120541 0.626209 0.029 Uiso 1 1 calc R . . . .
C00K C 0.6700(4) 0.5986(2) 0.43576(6) 0.0261(4) Uani 1 1 d . . . . .
H00K H 0.646030 0.627260 0.408496 0.031 Uiso 1 1 calc R . . . .
C00L C 0.8736(3) 0.6453(2) 0.45622(6) 0.0254(4) Uani 1 1 d . . . . .
H00L H 0.982797 0.704634 0.442451 0.030 Uiso 1 1 calc R . . . .
C00M C 0.7715(4) 0.0545(2) 0.64309(6) 0.0316(5) Uani 1 1 d . . . . .
H00E H 0.922609 0.086280 0.647824 0.038 Uiso 1 1 calc R . . . .
H00H H 0.730615 -0.048081 0.647059 0.038 Uiso 1 1 calc R . . . .
C00N C 0.8601(3) 0.2911(3) 0.74923(6) 0.0263(4) Uani 1 1 d . . . . .
H00M H 1.022038 0.262384 0.749484 0.032 Uiso 1 1 calc R . . . .
H00N H 0.769611 0.198842 0.754145 0.032 Uiso 1 1 calc R . . . .
C00O C 0.8150(5) 0.4059(3) 0.78309(6) 0.0368(5) Uani 1 1 d . . . . .
H00O H 0.654578 0.433817 0.783028 0.055 Uiso 1 1 calc GR . . . .
H00P H 0.907503 0.496204 0.778668 0.055 Uiso 1 1 calc GR . . . .
H00Q H 0.854136 0.360702 0.809159 0.055 Uiso 1 1 calc GR . . . .
H00A H 0.246(5) 0.479(4) 0.6292(9) 0.055 Uiso 1 1 d R . . . .
H00B H 0.206(6) 0.425(4) 0.6706(9) 0.055 Uiso 1 1 d R . . . .

loop_
_atom_site_aniso_label
_atom_site_aniso_U_11
_atom_site_aniso_U_22
_atom_site_aniso_U_33
_atom_site_aniso_U_23
_atom_site_aniso_U_13
_atom_site_aniso_U_12
F001 0.0261(6) 0.0251(6) 0.0304(6) -0.0011(5) 0.0018(5) -0.0029(5)
F002 0.0412(7) 0.0288(6) 0.0254(5) 0.0041(5) -0.0046(5) 0.0095(6)
F003 0.0432(7) 0.0319(6) 0.0223(5) -0.0077(5) 0.0046(5) 0.0082(6)
O004 0.0185(6) 0.0320(7) 0.0170(6) 0.0043(5) 0.0001(5) -0.0009(6)
O005 0.0214(7) 0.0451(9) 0.0218(6) 0.0057(6) 0.0032(5) -0.0035(6)
N006 0.0164(8) 0.0437(10) 0.0213(8) 0.0013(7) 0.0007(6) 0.0035(7)
C007 0.0204(9) 0.0191(9) 0.0179(8) -0.0024(7) -0.0010(7) 0.0023(7)
C008 0.0199(9) 0.0184(8) 0.0181(8) -0.0017(6) 0.0012(7) 0.0022(7)
C009 0.0172(9) 0.0221(9) 0.0181(8) -0.0030(7) -0.0008(7) 0.0008(7)
C00A 0.0185(9) 0.0214(9) 0.0215(8) -0.0013(7) 0.0016(7) -0.0023(7)
C00B 0.0184(9) 0.0238(10) 0.0217(8) -0.0037(7) -0.0022(7) 0.0005(7)
C00C 0.0242(9) 0.0281(9) 0.0180(8) -0.0003(8) 0.0003(7) 0.0062(8)
C00D 0.0185(9) 0.0214(9) 0.0174(8) -0.0018(7) -0.0002(7) 0.0024(7)
C00E 0.0178(9) 0.0273(9) 0.0182(8) -0.0007(7) 0.0006(7) -0.0012(8)
C00F 0.0161(8) 0.0222(9) 0.0175(8) 0.0003(7) 0.0009(6) -0.0004(7)
C00G 0.0202(9) 0.0243(9) 0.0211(8) -0.0004(7) 0.0009(7) -0.0011(7)
C00H 0.0174(8) 0.0273(9) 0.0183(8) 0.0007(7) -0.0001(7) 0.0015(7)
C00I 0.0243(9) 0.0263(9) 0.0196(9) -0.0031(7) -0.0033(7) 0.0035(8)
C00J 0.0275(10) 0.0265(10) 0.0193(8) -0.0004(8) -0.0002(7) -0.0036(8)
C00K 0.0318(11) 0.0292(10) 0.0174(8) 0.0017(7) 0.0002(7) 0.0039(9)
C00L 0.0275(10) 0.0260(9) 0.0226(9) 0.0035(8) 0.0058(7) 0.0000(8)
C00M 0.0424(13) 0.0238(10) 0.0285(10) 0.0012(8) -0.0015(9) 0.0018(9)
C00N 0.0239(9) 0.0357(11) 0.0193(8) 0.0083(8) -0.0024(7) -0.0010(9)
C00O 0.0514(14) 0.0388(12) 0.0201(9) 0.0023(8) -0.0052(9) -0.0159(11)

loop_
_atom_type_symbol
_atom_type_description
_atom_type_scat_dispersion_real
_atom_type_scat_dispersion_imag
_atom_type_scat_source
C C 0.0181 0.0091 'International Tables Vol C Tables 4.2.6.8 and 6.1.1.4'
H H 0.0000 0.0000 'International Tables Vol C Tables 4.2.6.8 and 6.1.1.4'
F F 0.0727 0.0534 'International Tables Vol C Tables 4.2.6.8 and 6.1.1.4'
N N 0.0311 0.0180 'International Tables Vol C Tables 4.2.6.8 and 6.1.1.4'
O O 0.0492 0.0322 'International Tables Vol C Tables 4.2.6.8 and 6.1.1.4'

loop_
_geom_angle_atom_site_label_1
_geom_angle_atom_site_label_2
_geom_angle_atom_site_label_3
_geom_angle
_geom_angle_site_symmetry_1
_geom_angle_site_symmetry_3
_geom_angle_publ_flag
C00E O004 C00N 115.33(14) . . ?
C00H N006 H00A 110(2) . . ?
C00H N006 H00B 113(2) . . ?
H00A N006 H00B 110(3) . . ?
C00B C007 C008 118.71(16) . . ?
C00B C007 C00I 122.54(17) . . ?
C00I C007 C008 118.74(17) . . ?
C007 C008 C009 118.58(16) . . ?
C00G C008 C007 119.10(16) . . ?
C00G C008 C009 122.31(17) . . ?
C008 C009 H009 119.1 . . ?
C00D C009 C008 121.84(17) . . ?
C00D C009 H009 119.1 . . ?
C00B C00A H00C 119.5 . . ?
C00B C00A C00D 120.90(17) . . ?
C00D C00A H00C 119.5 . . ?
C007 C00B H00D 119.4 . . ?
C00A C00B C007 121.23(17) . . ?
C00A C00B H00D 119.4 . . ?
F001 C00C F002 106.23(16) . . ?
F001 C00C F003 106.48(16) . . ?
F001 C00C C00H 114.54(15) . . ?
F002 C00C C00H 111.76(16) . . ?
F003 C00C F002 106.10(15) . . ?
F003 C00C C00H 111.19(16) . . ?
C009 C00D C00A 118.74(16) . . ?
C009 C00D C00F 119.93(15) . . ?
C00A C00D C00F 121.32(16) . . ?
O004 C00E C00H 111.33(15) . . ?
O005 C00E O004 125.55(16) . . ?
O005 C00E C00H 123.12(16) . . ?
C00D C00F H00F 107.6 . . ?
C00D C00F C00H 112.64(15) . . ?
C00H C00F H00F 107.6 . . ?
C00J C00F C00D 112.74(15) . . ?
C00J C00F H00F 107.6 . . ?
C00J C00F C00H 108.49(14) . . ?
C008 C00G H00G 119.6 . . ?
C00L C00G C008 120.80(18) . . ?
C00L C00G H00G 119.6 . . ?
N006 C00H C00C 111.58(16) . . ?
N006 C00H C00E 107.20(15) . . ?
N006 C00H C00F 110.65(15) . . ?
C00C C00H C00E 107.18(15) . . ?
C00C C00H C00F 111.46(15) . . ?
C00E C00H C00F 108.56(15) . . ?
C007 C00I H00I 119.6 . . ?
C00K C00I C007 120.77(18) . . ?
C00K C00I H00I 119.6 . . ?
C00F C00J H00J 118.6 . . ?
C00M C00J C00F 122.82(19) . . ?
C00M C00J H00J 118.6 . . ?
C00I C00K H00K 119.7 . . ?
C00I C00K C00L 120.53(17) . . ?
C00L C00K H00K 119.7 . . ?
C00G C00L C00K 120.04(18) . . ?
C00G C00L H00L 120.0 . . ?
C00K C00L H00L 120.0 . . ?
C00J C00M H00E 120.0 . . ?
C00J C00M H00H 120.0 . . ?
H00E C00M H00H 120.0 . . ?
O004 C00N H00M 109.4 . . ?
O004 C00N H00N 109.4 . . ?
O004 C00N C00O 111.35(17) . . ?
H00M C00N H00N 108.0 . . ?
C00O C00N H00M 109.4 . . ?
C00O C00N H00N 109.4 . . ?
C00N C00O H00O 109.5 . . ?
C00N C00O H00P 109.5 . . ?
C00N C00O H00Q 109.5 . . ?
H00O C00O H00P 109.5 . . ?
H00O C00O H00Q 109.5 . . ?
H00P C00O H00Q 109.5 . . ?

loop_
_geom_bond_atom_site_label_1
_geom_bond_atom_site_label_2
_geom_bond_distance
_geom_bond_site_symmetry_2
_geom_bond_publ_flag
F001 C00C 1.341(2) . ?
F002 C00C 1.346(2) . ?
F003 C00C 1.345(2) . ?
O004 C00E 1.330(2) . ?
O004 C00N 1.466(2) . ?
O005 C00E 1.199(2) . ?
N006 C00H 1.447(2) . ?
N006 H00A 0.90(3) . ?
N006 H00B 0.86(3) . ?
C007 C008 1.422(2) . ?
C007 C00B 1.414(3) . ?
C007 C00I 1.418(2) . ?
C008 C009 1.424(2) . ?
C008 C00G 1.415(3) . ?
C009 H009 0.9300 . ?
C009 C00D 1.372(3) . ?
C00A H00C 0.9300 . ?
C00A C00B 1.368(3) . ?
C00A C00D 1.420(2) . ?
C00B H00D 0.9300 . ?
C00C C00H 1.537(3) . ?
C00D C00F 1.529(2) . ?
C00E C00H 1.545(2) . ?
C00F H00F 0.9800 . ?
C00F C00H 1.571(2) . ?
C00F C00J 1.504(3) . ?
C00G H00G 0.9300 . ?
C00G C00L 1.370(3) . ?
C00I H00I 0.9300 . ?
C00I C00K 1.366(3) . ?
C00J H00J 0.9300 . ?
C00J C00M 1.315(3) . ?
C00K H00K 0.9300 . ?
C00K C00L 1.413(3) . ?
C00L H00L 0.9300 . ?
C00M H00E 0.9300 . ?
C00M H00H 0.9300 . ?
C00N H00M 0.9700 . ?
C00N H00N 0.9700 . ?
C00N C00O 1.506(3) . ?
C00O H00O 0.9600 . ?
C00O H00P 0.9600 . ?
C00O H00Q 0.9600 . ?
